data_7711429
loop_
_publ_author_name
'Oyarzabal, Itziar'
'Zabala-Lekuona, Andoni'
'Mota, Antonio J.'
'Palacios, Mar\'ia A'
'Rodr\'iguez-Di\'eguez, Antonio'
'Lorusso, Giulia'
'Evangelisti, Marco'
'Rodr\'iguez-Esteban, Corina'
'Brechin, Euan K.'
'Seco, Jos\'e M'
'Colacio, Enrique'

_publ_section_title
;
 Magneto-thermal properties and slow magnetic relaxation in Mn(II)Ln(III)
 complexes: influence of magnetic coupling on the magneto-caloric effect.
;
_journal_issue 34
_journal_name_full 'Dalton transactions (Cambridge, England : 2003)'
_journal_page_first 12954
_journal_page_last 12967
_journal_paper_doi 10.1039/d2dt01869a
_journal_volume 51
_journal_year 2022
_chemical_formula_moiety 'C40 H46 Dy Mn N5 O12, 2(C2 H3 N)'
_chemical_formula_sum 'C44 H52 Dy Mn N7 O12'
_chemical_formula_weight 1088.36
_space_group_crystal_system monoclinic
_space_group_IT_number 14
_space_group_name_Hall '-P 2yn'
_space_group_name_H-M_alt 'P 1 21/n 1'
_atom_sites_solution_hydrogens geom
_audit_creation_method SHELXL-2018/3
_audit_update_record
;
2022-05-16 deposited with the CCDC.	2022-08-05 downloaded from the CCDC.
;
_cell_angle_alpha 90
_cell_angle_beta 102.6754(12)
_cell_angle_gamma 90
_cell_formula_units_Z 4
_cell_length_a 13.4614(16)
_cell_length_b 23.617(3)
_cell_length_c 14.8845(18)
_cell_measurement_reflns_used 9944
_cell_measurement_temperature 100(2)
_cell_measurement_theta_max 0.7457
_cell_measurement_theta_min 0.6216
_cell_volume 4616.7(10)
_computing_cell_refinement 'Bruker ApexII'
_computing_data_collection 'Bruker ApexII'
_computing_data_reduction 'Bruker ApexII'
_computing_structure_refinement 'SHELXL-2018/3 (Sheldrick, 2018)'
_computing_structure_solution 'SHELXL-97 (Sheldrick, 1990)'
_diffrn_ambient_temperature 100(2)
_diffrn_measured_fraction_theta_full 0.999
_diffrn_measured_fraction_theta_max 0.999
_diffrn_measurement_device_type 'Bruker D8 Venture'
_diffrn_measurement_method '\f and \w scans'
_diffrn_radiation_type MoK\a
_diffrn_radiation_wavelength 0.71069
_diffrn_reflns_av_R_equivalents 0.0233
_diffrn_reflns_av_unetI/netI 0.0155
_diffrn_reflns_Laue_measured_fraction_full 0.999
_diffrn_reflns_Laue_measured_fraction_max 0.999
_diffrn_reflns_limit_h_max 16
_diffrn_reflns_limit_h_min -16
_diffrn_reflns_limit_k_max 28
_diffrn_reflns_limit_k_min -28
_diffrn_reflns_limit_l_max 17
_diffrn_reflns_limit_l_min -17
_diffrn_reflns_number 44747
_diffrn_reflns_point_group_measured_fraction_full 0.999
_diffrn_reflns_point_group_measured_fraction_max 0.999
_diffrn_reflns_theta_full 24.997
_diffrn_reflns_theta_max 24.997
_diffrn_reflns_theta_min 1.646
_diffrn_source 'fine-focus sealed tube'
_exptl_absorpt_coefficient_mu 1.948
_exptl_absorpt_correction_T_max 0.7457
_exptl_absorpt_correction_T_min 0.6216
_exptl_absorpt_correction_type multi-scan
_exptl_absorpt_process_details
;
SADABS-2008/1 (Bruker,2008) was used for absorption correction.
wR2(int) was 0.0580 before and 0.0382 after correction.
The Ratio of minimum to maximum transmission is 0.8336.
The \l/2 correction factor is 0.0015.
;
_exptl_crystal_colour Colorless
_exptl_crystal_density_diffrn 1.566
_exptl_crystal_density_method 'not measured'
_exptl_crystal_description Prismatic
_exptl_crystal_F_000 2208
_exptl_crystal_size_max 0.36
_exptl_crystal_size_mid 0.22
_exptl_crystal_size_min 0.18
_refine_diff_density_max 0.993
_refine_diff_density_min -0.341
_refine_diff_density_rms 0.062
_refine_ls_extinction_method none
_refine_ls_goodness_of_fit_ref 1.051
_refine_ls_hydrogen_treatment constr
_refine_ls_matrix_type full
_refine_ls_number_parameters 595
_refine_ls_number_reflns 8111
_refine_ls_number_restraints 0
_refine_ls_restrained_S_all 1.051
_refine_ls_R_factor_all 0.0212
_refine_ls_R_factor_gt 0.0203
_refine_ls_shift/su_max 0.003
_refine_ls_shift/su_mean 0.000
_refine_ls_structure_factor_coef Fsqd
_refine_ls_weighting_details 'w=1/[\s^2^(Fo^2^)+(0.0267P)^2^+3.9464P] where P=(Fo^2^+2Fc^2^)/3'
_refine_ls_weighting_scheme calc
_refine_ls_wR_factor_gt 0.0505
_refine_ls_wR_factor_ref 0.0511
_reflns_Friedel_coverage 0.000
_reflns_number_gt 7795
_reflns_number_total 8111
_reflns_threshold_expression 'I > 2\s(I)'
_cod_data_source_file d2dt01869a2.cif
_cod_data_source_block Compound7
_cod_original_sg_symbol_H-M 'P 21/n'
_cod_database_code 7711429
_shelx_space_group_comment
;
The symmetry employed for this shelxl refinement is uniquely defined
by the following loop, which should always be used as a source of
symmetry information in preference to the above space-group names.
They are only intended as comments.
;

loop_
_space_group_symop_operation_xyz
'x, y, z'
'-x+1/2, y+1/2, -z+1/2'
'-x, -y, -z'
'x-1/2, -y-1/2, z-1/2'

loop_
_atom_site_label
_atom_site_type_symbol
_atom_site_fract_x
_atom_site_fract_y
_atom_site_fract_z
_atom_site_U_iso_or_equiv
_atom_site_adp_type
_atom_site_occupancy
_atom_site_site_symmetry_order
_atom_site_calc_flag
_atom_site_refinement_flags_posn
_atom_site_refinement_flags_adp
_atom_site_refinement_flags_occupancy
_atom_site_disorder_assembly
_atom_site_disorder_group
Mn1 Mn 0.70938(2) 0.01479(2) 0.85514(2) 0.01393(7) Uani 1 1 d . . . . .
Dy1 Dy 0.82271(2) 0.14328(2) 0.82615(2) 0.01394(4) Uani 1 1 d . . . . .
C1A C 0.8678(2) 0.23908(9) 1.01010(16) 0.0297(5) Uani 1 1 d . . . . .
H1AA H 0.808461 0.251736 1.030117 0.045 Uiso 1 1 calc R U . . .
H1AB H 0.876007 0.261078 0.957958 0.045 Uiso 1 1 calc R U . . .
H1AC H 0.926765 0.243654 1.059260 0.045 Uiso 1 1 calc R U . . .
C2A C 0.84439(15) 0.14181(8) 1.05270(14) 0.0163(4) Uani 1 1 d . . . . .
C3A C 0.82855(14) 0.08561(8) 1.02125(13) 0.0154(4) Uani 1 1 d . . . . .
C4A C 0.81817(15) 0.04403(8) 1.08614(14) 0.0159(4) Uani 1 1 d . . . . .
C5A C 0.81770(15) 0.05978(9) 1.17619(14) 0.0186(4) Uani 1 1 d . . . . .
H5A H 0.808885 0.031969 1.217992 0.022 Uiso 1 1 calc R U . . .
C6A C 0.82998(16) 0.11565(9) 1.20565(14) 0.0192(4) Uani 1 1 d . . . . .
C8A C 0.82679(18) 0.13129(10) 1.30355(15) 0.0251(5) Uani 1 1 d . . . . .
H8AA H 0.770036 0.112799 1.320428 0.038 Uiso 1 1 calc R U . . .
H8AB H 0.819500 0.171563 1.308008 0.038 Uiso 1 1 calc R U . . .
H8AC H 0.888805 0.119426 1.344343 0.038 Uiso 1 1 calc R U . . .
C7A C 0.84487(16) 0.15687(9) 1.14246(14) 0.0190(4) Uani 1 1 d . . . . .
H7A H 0.855102 0.194444 1.160881 0.023 Uiso 1 1 calc R U . . .
C9A C 0.81250(15) -0.01724(8) 1.05813(13) 0.0171(4) Uani 1 1 d . . . . .
H9AA H 0.871110 -0.026121 1.032696 0.020 Uiso 1 1 calc R U . . .
H9AB H 0.816637 -0.040385 1.112665 0.020 Uiso 1 1 calc R U . . .
C10A C 0.62920(16) -0.02595(9) 1.03121(15) 0.0216(4) Uani 1 1 d . . . . .
H10A H 0.568383 -0.035997 0.987114 0.032 Uiso 1 1 calc R U . . .
H10B H 0.624713 0.012746 1.049683 0.032 Uiso 1 1 calc R U . . .
H10C H 0.636625 -0.050135 1.084107 0.032 Uiso 1 1 calc R U . . .
C11A C 0.72435(16) -0.09291(8) 0.96168(14) 0.0199(4) Uani 1 1 d . . . . .
H11A H 0.659612 -0.103966 0.922823 0.024 Uiso 1 1 calc R U . . .
H11B H 0.736064 -0.116481 1.016367 0.024 Uiso 1 1 calc R U . . .
C12A C 0.80857(16) -0.10366(9) 0.91011(14) 0.0201(4) Uani 1 1 d . . . . .
H12A H 0.873843 -0.101432 0.953350 0.024 Uiso 1 1 calc R U . . .
H12B H 0.801315 -0.141791 0.885308 0.024 Uiso 1 1 calc R U . . .
C13A C 0.91425(16) -0.04571(10) 0.83302(16) 0.0246(5) Uani 1 1 d . . . . .
H13A H 0.953470 -0.078583 0.825254 0.037 Uiso 1 1 calc R U . . .
H13B H 0.943935 -0.027683 0.890440 0.037 Uiso 1 1 calc R U . . .
H13C H 0.913917 -0.019752 0.783325 0.037 Uiso 1 1 calc R U . . .
C14A C 0.76200(17) -0.08840(9) 0.74241(14) 0.0213(4) Uani 1 1 d . . . . .
H14A H 0.787665 -0.126647 0.740277 0.026 Uiso 1 1 calc R U . . .
H14B H 0.782642 -0.066714 0.694245 0.026 Uiso 1 1 calc R U . . .
C15A C 0.64642(17) -0.09016(9) 0.72362(15) 0.0220(4) Uani 1 1 d . . . . .
H15A H 0.620235 -0.103833 0.661476 0.026 Uiso 1 1 calc R U . . .
H15B H 0.625623 -0.116636 0.765810 0.026 Uiso 1 1 calc R U . . .
C16A C 0.49917(16) -0.04103(10) 0.75403(15) 0.0239(5) Uani 1 1 d . . . . .
H16A H 0.455838 -0.060506 0.703675 0.036 Uiso 1 1 calc R U . . .
H16B H 0.470561 -0.004619 0.761924 0.036 Uiso 1 1 calc R U . . .
H16C H 0.504816 -0.062817 0.809372 0.036 Uiso 1 1 calc R U . . .
C17A C 0.58662(15) 0.00025(9) 0.64704(14) 0.0188(4) Uani 1 1 d . . . . .
H17A H 0.551887 0.035126 0.655823 0.023 Uiso 1 1 calc R U . . .
H17B H 0.541907 -0.020867 0.598574 0.023 Uiso 1 1 calc R U . . .
C18A C 0.68159(16) 0.01528(8) 0.61421(14) 0.0180(4) Uani 1 1 d . . . . .
C19A C 0.75401(15) 0.05020(8) 0.66804(13) 0.0162(4) Uani 1 1 d . . . . .
C20A C 0.83917(16) 0.06727(9) 0.63530(14) 0.0176(4) Uani 1 1 d . . . . .
C25A C 0.99609(18) 0.11975(11) 0.66931(17) 0.0318(6) Uani 1 1 d . . . . .
H25A H 1.035871 0.086608 0.664472 0.048 Uiso 1 1 calc R U . . .
H25B H 1.034308 0.144749 0.714963 0.048 Uiso 1 1 calc R U . . .
H25C H 0.979870 0.138768 0.610910 0.048 Uiso 1 1 calc R U . . .
C21A C 0.85443(17) 0.04870(9) 0.55117(14) 0.0216(4) Uani 1 1 d . . . . .
H21A H 0.911644 0.060224 0.530561 0.026 Uiso 1 1 calc R U . . .
C22A C 0.78309(17) 0.01245(9) 0.49731(14) 0.0216(5) Uani 1 1 d . . . . .
C24A C 0.8002(2) -0.01032(10) 0.40706(15) 0.0291(5) Uani 1 1 d . . . . .
H24A H 0.813923 -0.050195 0.412853 0.044 Uiso 1 1 calc R U . . .
H24B H 0.857060 0.008748 0.391453 0.044 Uiso 1 1 calc R U . . .
H24C H 0.740332 -0.003982 0.359518 0.044 Uiso 1 1 calc R U . . .
C23A C 0.69706(17) -0.00325(9) 0.52915(14) 0.0210(4) Uani 1 1 d . . . . .
H23A H 0.648776 -0.026639 0.492894 0.025 Uiso 1 1 calc R U . . .
N1A N 0.71827(13) -0.03281(7) 0.98926(11) 0.0164(3) Uani 1 1 d . . . . .
N2A N 0.80833(13) -0.06288(7) 0.83308(11) 0.0182(4) Uani 1 1 d . . . . .
N3A N 0.60134(13) -0.03357(7) 0.73416(11) 0.0173(4) Uani 1 1 d . . . . .
O1A O 0.85627(11) 0.18022(6) 0.98451(9) 0.0184(3) Uani 1 1 d . . . . .
O2A O 0.82496(10) 0.07308(6) 0.93270(9) 0.0150(3) Uani 1 1 d . . . . .
O3A O 0.74592(10) 0.06758(6) 0.75226(9) 0.0164(3) Uani 1 1 d . . . . .
O4A O 0.90347(11) 0.10346(6) 0.69565(10) 0.0206(3) Uani 1 1 d . . . . .
N1C N 0.71713(14) 0.23146(8) 0.71007(13) 0.0231(4) Uani 1 1 d . . . . .
O1C O 0.73333(13) 0.18278(6) 0.67969(10) 0.0274(4) Uani 1 1 d . . . . .
O2C O 0.76481(11) 0.24290(6) 0.79116(10) 0.0241(3) Uani 1 1 d . . . . .
O3C O 0.65868(13) 0.26497(7) 0.66313(11) 0.0347(4) Uani 1 1 d . . . . .
N1D N 1.03263(13) 0.17481(8) 0.88767(12) 0.0199(4) Uani 1 1 d . . . . .
O1D O 0.96658(11) 0.20786(6) 0.83872(10) 0.0209(3) Uani 1 1 d . . . . .
O2D O 1.00520(11) 0.12383(6) 0.89303(10) 0.0211(3) Uani 1 1 d . . . . .
O3D O 1.11651(11) 0.19208(7) 0.92637(11) 0.0304(4) Uani 1 1 d . . . . .
C1P C 0.41432(15) 0.16499(8) 0.81897(14) 0.0181(4) Uani 1 1 d . . . . .
C2P C 0.40778(17) 0.14446(8) 0.72732(15) 0.0204(5) Uani 1 1 d . . . . .
H2P H 0.461813 0.124059 0.713905 0.025 Uiso 1 1 calc R U . . .
C3P C 0.32383(18) 0.15434(10) 0.65967(16) 0.0246(5) Uani 1 1 d . . . . .
H3P H 0.320492 0.139962 0.600920 0.030 Uiso 1 1 calc R U . . .
C4P C 0.24095(17) 0.18648(10) 0.67780(16) 0.0261(5) Uani 1 1 d . . . . .
H4P H 0.183717 0.192657 0.630972 0.031 Uiso 1 1 calc R U . . .
C5P C 0.24484(16) 0.20810(9) 0.76269(16) 0.0235(5) Uani 1 1 d . . . . .
H5P H 0.190618 0.229574 0.773240 0.028 Uiso 1 1 calc R U . . .
C6P C 0.33112(15) 0.19842(9) 0.83647(14) 0.0193(4) Uani 1 1 d . . . . .
C7P C 0.33655(16) 0.22040(9) 0.92436(15) 0.0202(4) Uani 1 1 d . . . . .
H7P H 0.284606 0.243869 0.934468 0.024 Uiso 1 1 calc R U . . .
C8P C 0.41769(16) 0.20812(8) 0.99734(15) 0.0189(4) Uani 1 1 d . . . . .
C9P C 0.42043(17) 0.22726(9) 1.08898(16) 0.0242(5) Uani 1 1 d . . . . .
H9P H 0.368382 0.250366 1.099877 0.029 Uiso 1 1 calc R U . . .
C10P C 0.49731(17) 0.21245(10) 1.16038(16) 0.0265(5) Uani 1 1 d . . . . .
H10P H 0.497304 0.225055 1.219573 0.032 Uiso 1 1 calc R U . . .
C11P C 0.57809(17) 0.17754(10) 1.14450(15) 0.0245(5) Uani 1 1 d . . . . .
H11P H 0.630290 0.167239 1.193782 0.029 Uiso 1 1 calc R U . . .
C12P C 0.57997(16) 0.15907(9) 1.05833(15) 0.0206(4) Uani 1 1 d . . . . .
H12P H 0.634135 0.136978 1.049312 0.025 Uiso 1 1 calc R U . . .
C13P C 0.49973(15) 0.17317(8) 0.98140(14) 0.0172(4) Uani 1 1 d . . . . .
C14P C 0.49764(15) 0.15379(8) 0.89175(14) 0.0166(4) Uani 1 1 d . . . . .
C15P C 0.58902(15) 0.12213(9) 0.87306(13) 0.0159(4) Uani 1 1 d . . . . .
O1P O 0.58713(10) 0.06901(6) 0.87494(10) 0.0179(3) Uani 1 1 d . . . . .
O2P O 0.66022(11) 0.15261(6) 0.85732(10) 0.0177(3) Uani 1 1 d . . . . .
C1E C 0.54923(18) 0.13859(9) 0.50295(15) 0.0230(5) Uani 1 1 d . . . . .
C2E C 0.6348(2) 0.16250(12) 0.46816(17) 0.0368(6) Uani 1 1 d . . . . .
H2EA H 0.692362 0.137586 0.483563 0.055 Uiso 1 1 calc R U . . .
H2EB H 0.652609 0.198879 0.495789 0.055 Uiso 1 1 calc R U . . .
H2EC H 0.615052 0.166594 0.402484 0.055 Uiso 1 1 calc R U . . .
N1E N 0.48361(17) 0.11915(9) 0.52598(15) 0.0353(5) Uani 1 1 d . . . . .
C1F C 0.5824(2) 0.33613(13) 0.91811(19) 0.0415(7) Uani 1 1 d . . . . .
C2F C 0.5627(2) 0.29244(11) 0.8483(2) 0.0393(6) Uani 1 1 d . . . . .
H2FA H 0.499428 0.273999 0.849592 0.059 Uiso 1 1 calc R U . . .
H2FB H 0.616856 0.265174 0.860192 0.059 Uiso 1 1 calc R U . . .
H2FC H 0.558565 0.309156 0.788813 0.059 Uiso 1 1 calc R U . . .
N1F N 0.5946(3) 0.37074(15) 0.9727(2) 0.0758(10) Uani 1 1 d . . . . .

loop_
_atom_site_aniso_label
_atom_site_aniso_U_11
_atom_site_aniso_U_22
_atom_site_aniso_U_33
_atom_site_aniso_U_23
_atom_site_aniso_U_13
_atom_site_aniso_U_12
Mn1 0.01446(15) 0.01255(15) 0.01527(15) -0.00009(11) 0.00431(12) 0.00030(11)
Dy1 0.01446(6) 0.01312(6) 0.01515(6) 0.00049(3) 0.00522(4) -0.00061(3)
C1A 0.0515(15) 0.0157(11) 0.0233(11) -0.0018(9) 0.0113(11) -0.0075(10)
C2A 0.0137(10) 0.0168(10) 0.0183(10) 0.0028(8) 0.0035(8) -0.0008(7)
C3A 0.0110(9) 0.0188(10) 0.0169(10) -0.0022(8) 0.0042(7) 0.0008(8)
C4A 0.0149(10) 0.0159(10) 0.0166(10) 0.0007(8) 0.0026(8) -0.0003(8)
C5A 0.0197(10) 0.0193(10) 0.0171(10) 0.0028(8) 0.0045(8) 0.0001(8)
C6A 0.0185(10) 0.0217(11) 0.0174(10) -0.0007(8) 0.0036(8) 0.0012(8)
C8A 0.0328(13) 0.0241(11) 0.0187(11) -0.0024(9) 0.0061(9) -0.0024(9)
C7A 0.0185(11) 0.0190(10) 0.0191(10) -0.0039(8) 0.0030(8) -0.0012(8)
C9A 0.0180(10) 0.0174(10) 0.0160(10) 0.0016(8) 0.0043(8) 0.0013(8)
C10A 0.0207(11) 0.0219(11) 0.0248(11) 0.0008(9) 0.0105(9) -0.0016(9)
C11A 0.0252(11) 0.0128(10) 0.0203(10) 0.0017(8) 0.0025(9) -0.0020(8)
C12A 0.0250(11) 0.0151(10) 0.0194(10) -0.0001(8) 0.0031(9) 0.0047(8)
C13A 0.0217(11) 0.0249(12) 0.0287(12) 0.0003(9) 0.0087(9) 0.0035(9)
C14A 0.0289(12) 0.0171(10) 0.0187(10) -0.0008(8) 0.0069(9) 0.0073(9)
C15A 0.0281(12) 0.0162(10) 0.0208(11) -0.0025(8) 0.0032(9) -0.0012(9)
C16A 0.0207(11) 0.0271(12) 0.0246(11) -0.0010(9) 0.0062(9) -0.0058(9)
C17A 0.0188(11) 0.0189(10) 0.0171(10) 0.0000(8) 0.0007(8) -0.0006(8)
C18A 0.0206(11) 0.0161(10) 0.0167(10) 0.0039(8) 0.0027(8) 0.0030(8)
C19A 0.0193(10) 0.0141(10) 0.0156(10) 0.0016(8) 0.0048(8) 0.0045(8)
C20A 0.0194(10) 0.0155(10) 0.0180(10) 0.0000(8) 0.0042(8) 0.0020(8)
C25A 0.0272(13) 0.0381(14) 0.0359(13) -0.0123(11) 0.0197(11) -0.0116(11)
C21A 0.0264(12) 0.0192(11) 0.0213(11) 0.0023(9) 0.0097(9) 0.0031(9)
C22A 0.0330(12) 0.0176(11) 0.0156(10) 0.0011(8) 0.0085(9) 0.0043(9)
C24A 0.0425(14) 0.0271(12) 0.0205(11) -0.0024(9) 0.0132(10) -0.0008(10)
C23A 0.0283(12) 0.0168(10) 0.0167(10) -0.0004(8) 0.0024(9) 0.0001(9)
N1A 0.0163(9) 0.0146(8) 0.0190(8) -0.0004(7) 0.0053(7) -0.0010(7)
N2A 0.0187(9) 0.0170(9) 0.0187(9) 0.0000(7) 0.0039(7) 0.0033(7)
N3A 0.0168(9) 0.0165(9) 0.0188(9) 0.0001(7) 0.0045(7) -0.0014(7)
O1A 0.0244(8) 0.0132(7) 0.0184(7) 0.0003(6) 0.0062(6) -0.0030(6)
O2A 0.0165(7) 0.0151(7) 0.0141(7) -0.0005(5) 0.0052(5) -0.0007(5)
O3A 0.0193(7) 0.0168(7) 0.0142(7) -0.0010(5) 0.0062(5) -0.0013(6)
O4A 0.0183(7) 0.0236(8) 0.0226(8) -0.0047(6) 0.0104(6) -0.0043(6)
N1C 0.0241(10) 0.0209(10) 0.0256(10) 0.0060(8) 0.0084(8) -0.0013(8)
O1C 0.0415(10) 0.0194(8) 0.0217(8) 0.0023(6) 0.0076(7) 0.0076(7)
O2C 0.0232(8) 0.0198(8) 0.0296(8) 0.0002(6) 0.0062(7) -0.0002(6)
O3C 0.0422(10) 0.0250(9) 0.0350(9) 0.0134(7) 0.0047(8) 0.0098(8)
N1D 0.0182(9) 0.0238(10) 0.0190(9) 0.0025(7) 0.0070(7) 0.0002(7)
O1D 0.0199(8) 0.0204(8) 0.0227(8) 0.0053(6) 0.0055(6) 0.0002(6)
O2D 0.0208(8) 0.0179(8) 0.0252(8) 0.0029(6) 0.0059(6) -0.0017(6)
O3D 0.0171(8) 0.0345(9) 0.0370(9) 0.0052(7) 0.0006(7) -0.0075(7)
C1P 0.0173(10) 0.0136(10) 0.0249(11) 0.0021(8) 0.0078(8) -0.0018(8)
C2P 0.0219(12) 0.0174(11) 0.0236(11) 0.0021(8) 0.0086(9) 0.0004(8)
C3P 0.0267(12) 0.0249(11) 0.0225(11) 0.0047(9) 0.0057(9) -0.0028(9)
C4P 0.0195(11) 0.0280(12) 0.0294(12) 0.0100(10) 0.0021(9) -0.0020(9)
C5P 0.0170(11) 0.0212(11) 0.0333(12) 0.0081(9) 0.0080(9) 0.0027(8)
C6P 0.0167(10) 0.0135(10) 0.0292(12) 0.0041(8) 0.0086(9) -0.0013(8)
C7P 0.0172(10) 0.0136(10) 0.0329(12) 0.0016(9) 0.0121(9) 0.0012(8)
C8P 0.0184(10) 0.0133(10) 0.0284(11) -0.0011(8) 0.0121(9) -0.0038(8)
C9P 0.0229(11) 0.0189(11) 0.0350(12) -0.0082(9) 0.0157(10) -0.0035(9)
C10P 0.0290(12) 0.0269(12) 0.0268(12) -0.0098(9) 0.0134(10) -0.0065(10)
C11P 0.0212(11) 0.0281(12) 0.0243(11) -0.0041(9) 0.0052(9) -0.0046(9)
C12P 0.0195(11) 0.0195(10) 0.0247(11) -0.0025(9) 0.0089(9) -0.0021(9)
C13P 0.0156(10) 0.0128(10) 0.0247(11) -0.0014(8) 0.0077(8) -0.0024(8)
C14P 0.0159(10) 0.0123(9) 0.0237(11) 0.0011(8) 0.0089(8) -0.0018(8)
C15P 0.0163(10) 0.0190(11) 0.0127(9) -0.0004(8) 0.0037(8) 0.0020(8)
O1P 0.0175(7) 0.0142(7) 0.0231(7) -0.0009(6) 0.0070(6) 0.0010(6)
O2P 0.0166(7) 0.0172(7) 0.0215(7) 0.0014(6) 0.0086(6) 0.0002(6)
C1E 0.0272(13) 0.0176(11) 0.0204(11) 0.0005(8) -0.0033(10) -0.0026(9)
C2E 0.0388(15) 0.0452(15) 0.0283(13) -0.0009(12) 0.0114(11) -0.0070(12)
N1E 0.0380(13) 0.0351(12) 0.0328(12) -0.0035(9) 0.0078(10) -0.0028(10)
C1F 0.0355(15) 0.0520(17) 0.0354(15) 0.0112(14) 0.0045(12) -0.0064(13)
C2F 0.0362(15) 0.0329(14) 0.0545(17) 0.0021(12) 0.0219(13) 0.0023(11)
N1F 0.089(2) 0.092(2) 0.0427(16) -0.0161(17) 0.0063(16) -0.027(2)

loop_
_atom_type_symbol
_atom_type_description
_atom_type_scat_dispersion_real
_atom_type_scat_dispersion_imag
_atom_type_scat_source
C C 0.0033 0.0016 'International Tables Vol C Tables 4.2.6.8 and 6.1.1.4'
H H 0.0000 0.0000 'International Tables Vol C Tables 4.2.6.8 and 6.1.1.4'
Dy Dy -0.1892 4.4098 'International Tables Vol C Tables 4.2.6.8 and 6.1.1.4'
Mn Mn 0.3368 0.7283 'International Tables Vol C Tables 4.2.6.8 and 6.1.1.4'
N N 0.0061 0.0033 'International Tables Vol C Tables 4.2.6.8 and 6.1.1.4'
O O 0.0106 0.0060 'International Tables Vol C Tables 4.2.6.8 and 6.1.1.4'

loop_
_geom_angle_atom_site_label_1
_geom_angle_atom_site_label_2
_geom_angle_atom_site_label_3
_geom_angle
_geom_angle_site_symmetry_1
_geom_angle_site_symmetry_3
_geom_angle_publ_flag
O3A Mn1 O1P 93.13(5) . . ?
O3A Mn1 O2A 76.20(5) . . ?
O1P Mn1 O2A 91.70(5) . . ?
O3A Mn1 N1A 162.27(6) . . ?
O1P Mn1 N1A 93.92(6) . . ?
O2A Mn1 N1A 87.35(5) . . ?
O3A Mn1 N2A 97.53(6) . . ?
O1P Mn1 N2A 164.40(6) . . ?
O2A Mn1 N2A 101.86(6) . . ?
N1A Mn1 N2A 79.21(6) . . ?
O3A Mn1 N3A 86.26(6) . . ?
O1P Mn1 N3A 91.77(6) . . ?
O2A Mn1 N3A 162.28(6) . . ?
N1A Mn1 N3A 109.73(6) . . ?
N2A Mn1 N3A 77.66(6) . . ?
O3A Mn1 Dy1 38.27(4) . . ?
O1P Mn1 Dy1 82.36(4) . . ?
O2A Mn1 Dy1 40.46(3) . . ?
N1A Mn1 Dy1 127.09(4) . . ?
N2A Mn1 Dy1 112.99(5) . . ?
N3A Mn1 Dy1 123.09(4) . . ?
O3A Dy1 O2A 72.27(5) . . ?
O3A Dy1 O2P 79.70(5) . . ?
O2A Dy1 O2P 78.58(5) . . ?
O3A Dy1 O1C 77.35(5) . . ?
O2A Dy1 O1C 145.79(5) . . ?
O2P Dy1 O1C 80.90(5) . . ?
O3A Dy1 O1D 144.39(5) . . ?
O2A Dy1 O1D 120.65(5) . . ?
O2P Dy1 O1D 133.28(5) . . ?
O1C Dy1 O1D 93.28(5) . . ?
O3A Dy1 O1A 136.41(5) . . ?
O2A Dy1 O1A 67.76(5) . . ?
O2P Dy1 O1A 76.13(5) . . ?
O1C Dy1 O1A 132.31(5) . . ?
O1D Dy1 O1A 74.28(5) . . ?
O3A Dy1 O2D 111.11(5) . . ?
O2A Dy1 O2D 74.14(5) . . ?
O2P Dy1 O2D 145.32(5) . . ?
O1C Dy1 O2D 132.96(5) . . ?
O1D Dy1 O2D 52.12(5) . . ?
O1A Dy1 O2D 73.98(5) . . ?
O3A Dy1 O2C 124.24(5) . . ?
O2A Dy1 O2C 141.50(5) . . ?
O2P Dy1 O2C 71.98(5) . . ?
O1C Dy1 O2C 51.79(5) . . ?
O1D Dy1 O2C 68.48(5) . . ?
O1A Dy1 O2C 81.32(5) . . ?
O2D Dy1 O2C 119.61(5) . . ?
O3A Dy1 O4A 64.31(5) . . ?
O2A Dy1 O4A 108.13(5) . . ?
O2P Dy1 O4A 137.98(5) . . ?
O1C Dy1 O4A 71.04(5) . . ?
O1D Dy1 O4A 80.13(5) . . ?
O1A Dy1 O4A 145.55(5) . . ?
O2D Dy1 O4A 72.16(5) . . ?
O2C Dy1 O4A 110.33(5) . . ?
O3A Dy1 N1D 133.03(5) . . ?
O2A Dy1 N1D 95.99(5) . . ?
O2P Dy1 N1D 143.95(5) . . ?
O1C Dy1 N1D 116.42(5) . . ?
O1D Dy1 N1D 26.40(5) . . ?
O1A Dy1 N1D 68.99(5) . . ?
O2D Dy1 N1D 26.11(5) . . ?
O2C Dy1 N1D 93.58(5) . . ?
O4A Dy1 N1D 77.79(5) . . ?
O3A Dy1 N1C 99.77(5) . . ?
O2A Dy1 N1C 150.50(5) . . ?
O2P Dy1 N1C 72.01(5) . . ?
O1C Dy1 N1C 26.06(5) . . ?
O1D Dy1 N1C 82.69(5) . . ?
O1A Dy1 N1C 106.35(5) . . ?
O2D Dy1 N1C 133.65(5) . . ?
O2C Dy1 N1C 26.05(5) . . ?
O4A Dy1 N1C 92.62(5) . . ?
N1D Dy1 N1C 109.03(5) . . ?
O3A Dy1 Mn1 35.96(3) . . ?
O2A Dy1 Mn1 38.66(3) . . ?
O2P Dy1 Mn1 66.56(3) . . ?
O1C Dy1 Mn1 107.62(4) . . ?
O1D Dy1 Mn1 154.36(3) . . ?
O1A Dy1 Mn1 100.63(3) . . ?
O2D Dy1 Mn1 102.23(3) . . ?
O2C Dy1 Mn1 136.48(4) . . ?
O4A Dy1 Mn1 92.52(3) . . ?
N1D Dy1 Mn1 128.08(4) . . ?
N1C Dy1 Mn1 122.41(4) . . ?
C7A C2A O1A 123.97(18) . . ?
C7A C2A C3A 122.18(19) . . ?
O1A C2A C3A 113.82(17) . . ?
O2A C3A C4A 122.24(18) . . ?
O2A C3A C2A 120.32(18) . . ?
C4A C3A C2A 117.43(18) . . ?
C5A C4A C3A 119.80(18) . . ?
C5A C4A C9A 120.90(18) . . ?
C3A C4A C9A 119.24(18) . . ?
C6A C5A C4A 122.17(19) . . ?
C5A C6A C7A 118.29(19) . . ?
C5A C6A C8A 120.63(19) . . ?
C7A C6A C8A 121.09(19) . . ?
C2A C7A C6A 120.02(19) . . ?
N1A C9A C4A 114.31(16) . . ?
N1A C11A C12A 113.00(17) . . ?
N2A C12A C11A 113.70(16) . . ?
N2A C14A C15A 112.78(17) . . ?
N3A C15A C14A 112.35(17) . . ?
N3A C17A C18A 116.45(16) . . ?
C19A C18A C23A 118.89(19) . . ?
C19A C18A C17A 119.37(18) . . ?
C23A C18A C17A 121.69(19) . . ?
O3A C19A C18A 121.90(18) . . ?
O3A C19A C20A 118.43(18) . . ?
C18A C19A C20A 119.66(18) . . ?
C21A C20A O4A 125.63(19) . . ?
C21A C20A C19A 121.28(19) . . ?
O4A C20A C19A 113.09(17) . . ?
C20A C21A C22A 119.5(2) . . ?
C23A C22A C21A 118.98(19) . . ?
C23A C22A C24A 120.5(2) . . ?
C21A C22A C24A 120.5(2) . . ?
C22A C23A C18A 121.6(2) . . ?
C10A N1A C11A 108.71(16) . . ?
C10A N1A C9A 109.21(16) . . ?
C11A N1A C9A 109.60(15) . . ?
C10A N1A Mn1 115.22(13) . . ?
C11A N1A Mn1 103.04(12) . . ?
C9A N1A Mn1 110.80(12) . . ?
C13A N2A C14A 108.83(16) . . ?
C13A N2A C12A 109.64(16) . . ?
C14A N2A C12A 111.41(16) . . ?
C13A N2A Mn1 111.35(13) . . ?
C14A N2A Mn1 107.96(12) . . ?
C12A N2A Mn1 107.67(12) . . ?
C16A N3A C15A 109.40(16) . . ?
C16A N3A C17A 106.51(16) . . ?
C15A N3A C17A 111.49(16) . . ?
C16A N3A Mn1 110.56(12) . . ?
C15A N3A Mn1 108.60(12) . . ?
C17A N3A Mn1 110.26(12) . . ?
C2A O1A C1A 117.24(16) . . ?
C2A O1A Dy1 116.09(11) . . ?
C1A O1A Dy1 125.58(12) . . ?
C3A O2A Mn1 121.43(12) . . ?
C3A O2A Dy1 120.86(12) . . ?
Mn1 O2A Dy1 100.89(5) . . ?
C19A O3A Mn1 125.01(12) . . ?
C19A O3A Dy1 125.47(12) . . ?
Mn1 O3A Dy1 105.77(6) . . ?
C20A O4A C25A 116.15(16) . . ?
C20A O4A Dy1 113.61(11) . . ?
C25A O4A Dy1 129.49(12) . . ?
O3C N1C O2C 122.37(19) . . ?
O3C N1C O1C 121.43(19) . . ?
O2C N1C O1C 116.20(17) . . ?
O3C N1C Dy1 169.89(15) . . ?
O2C N1C Dy1 60.07(10) . . ?
O1C N1C Dy1 57.18(10) . . ?
N1C O1C Dy1 96.76(12) . . ?
N1C O2C Dy1 93.87(11) . . ?
O3D N1D O2D 122.71(17) . . ?
O3D N1D O1D 121.27(18) . . ?
O2D N1D O1D 116.02(16) . . ?
O3D N1D Dy1 169.04(14) . . ?
O2D N1D Dy1 59.57(9) . . ?
O1D N1D Dy1 57.71(9) . . ?
N1D O1D Dy1 95.90(11) . . ?
N1D O2D Dy1 94.32(11) . . ?
C14P C1P C2P 122.91(19) . . ?
C14P C1P C6P 119.05(19) . . ?
C2P C1P C6P 118.05(19) . . ?
C3P C2P C1P 121.0(2) . . ?
C2P C3P C4P 120.7(2) . . ?
C5P C4P C3P 120.5(2) . . ?
C4P C5P C6P 121.0(2) . . ?
C7P C6P C5P 121.81(19) . . ?
C7P C6P C1P 119.42(19) . . ?
C5P C6P C1P 118.77(19) . . ?
C8P C7P C6P 121.68(19) . . ?
C7P C8P C9P 122.03(19) . . ?
C7P C8P C13P 119.35(19) . . ?
C9P C8P C13P 118.6(2) . . ?
C10P C9P C8P 121.4(2) . . ?
C9P C10P C11P 119.9(2) . . ?
C12P C11P C10P 121.0(2) . . ?
C11P C12P C13P 120.9(2) . . ?
C14P C13P C12P 122.59(19) . . ?
C14P C13P C8P 119.15(19) . . ?
C12P C13P C8P 118.26(19) . . ?
C1P C14P C13P 121.18(19) . . ?
C1P C14P C15P 119.64(18) . . ?
C13P C14P C15P 119.13(18) . . ?
O1P C15P O2P 126.47(18) . . ?
O1P C15P C14P 117.88(17) . . ?
O2P C15P C14P 115.65(17) . . ?
C15P O1P Mn1 124.81(13) . . ?
C15P O2P Dy1 139.78(13) . . ?
N1E C1E C2E 177.0(3) . . ?
N1F C1F C2F 177.7(3) . . ?

loop_
_geom_bond_atom_site_label_1
_geom_bond_atom_site_label_2
_geom_bond_distance
_geom_bond_site_symmetry_2
_geom_bond_publ_flag
Mn1 O3A 2.1147(14) . ?
Mn1 O1P 2.1557(14) . ?
Mn1 O2A 2.2046(14) . ?
Mn1 N1A 2.2712(17) . ?
Mn1 N2A 2.3322(17) . ?
Mn1 N3A 2.3479(17) . ?
Mn1 Dy1 3.4657(4) . ?
Dy1 O3A 2.2306(14) . ?
Dy1 O2A 2.2900(13) . ?
Dy1 O2P 2.3438(14) . ?
Dy1 O1C 2.4330(15) . ?
Dy1 O1D 2.4398(14) . ?
Dy1 O1A 2.4605(14) . ?
Dy1 O2D 2.4827(15) . ?
Dy1 O2C 2.4972(15) . ?
Dy1 O4A 2.6011(14) . ?
Dy1 N1D 2.8710(18) . ?
Dy1 N1C 2.8749(18) . ?
C1A O1A 1.441(3) . ?
C2A C7A 1.381(3) . ?
C2A O1A 1.396(2) . ?
C2A C3A 1.408(3) . ?
C3A O2A 1.341(2) . ?
C3A C4A 1.406(3) . ?
C4A C5A 1.392(3) . ?
C4A C9A 1.503(3) . ?
C5A C6A 1.389(3) . ?
C6A C7A 1.398(3) . ?
C6A C8A 1.513(3) . ?
C9A N1A 1.491(3) . ?
C10A N1A 1.477(3) . ?
C11A N1A 1.485(3) . ?
C11A C12A 1.523(3) . ?
C12A N2A 1.497(3) . ?
C13A N2A 1.482(3) . ?
C14A N2A 1.485(3) . ?
C14A C15A 1.520(3) . ?
C15A N3A 1.490(3) . ?
C16A N3A 1.479(3) . ?
C17A N3A 1.499(3) . ?
C17A C18A 1.508(3) . ?
C18A C19A 1.389(3) . ?
C18A C23A 1.398(3) . ?
C19A O3A 1.346(2) . ?
C19A C20A 1.400(3) . ?
C20A C21A 1.384(3) . ?
C20A O4A 1.395(2) . ?
C25A O4A 1.439(3) . ?
C21A C22A 1.400(3) . ?
C22A C23A 1.394(3) . ?
C22A C24A 1.511(3) . ?
N1C O3C 1.222(2) . ?
N1C O2C 1.266(2) . ?
N1C O1C 1.272(2) . ?
N1D O3D 1.220(2) . ?
N1D O2D 1.267(2) . ?
N1D O1D 1.283(2) . ?
C1P C14P 1.403(3) . ?
C1P C2P 1.432(3) . ?
C1P C6P 1.440(3) . ?
C2P C3P 1.359(3) . ?
C3P C4P 1.423(3) . ?
C4P C5P 1.353(3) . ?
C5P C6P 1.431(3) . ?
C6P C7P 1.394(3) . ?
C7P C8P 1.392(3) . ?
C8P C9P 1.430(3) . ?
C8P C13P 1.440(3) . ?
C9P C10P 1.356(3) . ?
C10P C11P 1.425(3) . ?
C11P C12P 1.360(3) . ?
C12P C13P 1.430(3) . ?
C13P C14P 1.405(3) . ?
C14P C15P 1.516(3) . ?
C15P O1P 1.255(3) . ?
C15P O2P 1.261(2) . ?
C1E N1E 1.114(3) . ?
C1E C2E 1.475(3) . ?
C1F N1F 1.138(4) . ?
C1F C2F 1.447(4) . ?
